data_1519438
loop_
_publ_author_name
'Solis-Ibarra, D.'
'Smith, I. C.'
'Karunadasa, H. I.'

_publ_section_title
;
 Post-synthetic halide conversion and selective halogen capture in hybrid
 perovskites
;
_journal_issue 7
_journal_name_full 'Chem. Sci.'
_journal_page_first 4054
_journal_paper_doi 10.1039/C5SC01135C
_journal_volume 6
_journal_year 2015
_chemical_formula_sum 'C8 H20 Br8 N2 Pb'
_chemical_formula_weight 990.73
_chemical_name_common DS157
_space_group_crystal_system triclinic
_space_group_IT_number 2
_space_group_name_Hall '-P 1'
_space_group_name_H-M_alt 'P -1'
_symmetry_space_group_name_Hall '-P 1'
_symmetry_space_group_name_H-M 'P -1'
_atom_sites_solution_hydrogens geom
_audit_update_record
;
2015-02-11 deposited with the CCDC.
2015-05-05 downloaded from the CCDC.
;
_cell_angle_alpha 95.611(4)
_cell_angle_beta 95.889(4)
_cell_angle_gamma 90.377(3)
_cell_formula_units_Z 2
_cell_length_a 7.9735(9)
_cell_length_b 8.3877(10)
_cell_length_c 16.775(2)
_cell_measurement_reflns_used 8449
_cell_measurement_temperature 296.(2)
_cell_measurement_theta_max 26.1025
_cell_measurement_theta_min 2.4531
_cell_volume 1110.5(2)
_computing_cell_refinement 'SAINT V8.30C (Bruker AXS Inc., 2013)'
_computing_data_collection 'Bruker Instrument Service v3.0.28'
_computing_data_reduction 'SAINT V8.30C (Bruker AXS Inc., 2013)'
_computing_structure_refinement 'SHELXL-2013 (Sheldrick, 2013)'
_diffrn_ambient_temperature 296.(2)
_diffrn_detector_area_resol_mean 10.4167
_diffrn_measured_fraction_theta_full 1.000
_diffrn_measured_fraction_theta_max 1.000
_diffrn_radiation_wavelength 0.71073
_diffrn_reflns_av_R_equivalents 0.0385
_diffrn_reflns_limit_h_max 8
_diffrn_reflns_limit_h_min -9
_diffrn_reflns_limit_k_max 10
_diffrn_reflns_limit_k_min -10
_diffrn_reflns_limit_l_max 20
_diffrn_reflns_limit_l_min -20
_diffrn_reflns_number 19723
_diffrn_reflns_theta_full 25.35
_diffrn_reflns_theta_max 25.35
_diffrn_reflns_theta_min 2.44
_exptl_absorpt_coefficient_mu 21.980
_exptl_absorpt_correction_T_max 0.67
_exptl_absorpt_correction_T_min 0.45
_exptl_absorpt_correction_type multi-scan
_exptl_absorpt_process_details 'SADABS V2012/1 (Bruker AXS Inc.)'
_exptl_crystal_colour 'clear colourless'
_exptl_crystal_density_diffrn 2.963
_exptl_crystal_density_method 'not measured'
_exptl_crystal_description Plate
_exptl_crystal_F_000 888
_exptl_crystal_size_max 0.040
_exptl_crystal_size_mid 0.040
_exptl_crystal_size_min 0.020
_refine_diff_density_max 1.101
_refine_diff_density_min -1.697
_refine_ls_extinction_method none
_refine_ls_goodness_of_fit_ref 1.051
_refine_ls_hydrogen_treatment constr
_refine_ls_matrix_type full
_refine_ls_number_parameters 177
_refine_ls_number_reflns 4067
_refine_ls_number_restraints 106
_refine_ls_restrained_S_all 1.040
_refine_ls_R_factor_all 0.0593
_refine_ls_R_factor_gt 0.0401
_refine_ls_shift/su_max 0.000
_refine_ls_shift/su_mean 0.000
_refine_ls_structure_factor_coef Fsqd
_refine_ls_weighting_details
;
w=1/[\s^2^(Fo^2^)+(0.0526P)^2^+9.2217P]
where P=(Fo^2^+2Fc^2^)/3
;
_refine_ls_weighting_scheme calc
_refine_ls_wR_factor_gt 0.1027
_refine_ls_wR_factor_ref 0.1119
_reflns_number_gt 3141
_reflns_number_total 4067
_reflns_threshold_expression 'I > 2\s(I)'
_cod_data_source_file c5sc01135c3.cif
_cod_data_source_block I
_cod_depositor_comments 'Adding full bibliography for 1519436--1519438.cif.'
_cod_database_code 1519438

loop_
_space_group_symop_operation_xyz
'x, y, z'
'-x, -y, -z'

loop_
_atom_site_type_symbol
_atom_site_label
_atom_site_fract_x
_atom_site_fract_y
_atom_site_fract_z
_atom_site_U_iso_or_equiv
_atom_site_adp_type
_atom_site_calc_flag
_atom_site_refinement_flags_adp
_atom_site_refinement_flags_occupancy
_atom_site_refinement_flags_posn
_atom_site_occupancy
Pb Pb1 0 1.0 0.5 0.03579(16) Uani d U P S 1
Pb Pb2 0.5 0.5 0.5 0.03551(16) Uani d U P S 1
Br Br1 0.31258(15) 0.80704(13) 0.53096(8) 0.0581(3) Uani d U . . 1
Br Br2 0.39213(16) 0.49520(15) 0.32493(7) 0.0582(3) Uani d U . . 1
Br Br3 0.20092(14) 0.30765(13) 0.53326(8) 0.0574(3) Uani d U . . 1
Br Br4 0.03190(16) 0.99724(14) 0.32529(7) 0.0579(3) Uani d U . . 1
Br Br5 0.8772(2) 0.8557(3) 0.90345(13) 0.1073(6) Uani d U . . 1
Br Br6 0.3142(2) 0.9240(2) 0.88192(12) 0.0919(5) Uani d U . . 1
Br Br7 -0.1867(2) 0.3575(2) 0.91353(13) 0.1042(6) Uani d U . . 1
Br Br8 0.3622(2) 0.4238(2) 0.87508(12) 0.0937(5) Uani d U . . 1
N N1 0.5487(13) 1.0959(13) 0.6556(6) 0.066(3) Uani d U . . 1
H H1A 0.6555 1.0669 0.6538 0.098 Uiso calc U . R 1
H H1B 0.5379 1.1969 0.644 0.098 Uiso calc U . R 1
H H1C 0.4826 1.0322 0.6198 0.098 Uiso calc U . R 1
N N2 0.0169(13) 0.5941(12) 0.6537(6) 0.060(2) Uani d U . . 1
H H2A 0.0609 0.5225 0.6193 0.089 Uiso calc U . R 1
H H2B 0.0297 0.6918 0.6384 0.089 Uiso calc U . R 1
H H2C -0.0924 0.5723 0.654 0.089 Uiso calc U . R 1
C C1 0.6419(19) 0.820(2) 0.9013(11) 0.093(5) Uani d U . . 1
H H5 0.613 0.7131 0.8753 0.112 Uiso calc U . R 1
H H4 0.612 0.8242 0.9561 0.112 Uiso calc U . R 1
C C2 0.5448(17) 0.937(2) 0.8585(9) 0.081(4) Uani d U . . 1
H H3 0.5859 1.0406 0.8862 0.097 Uiso calc U . R 1
C C3 0.563(2) 0.952(2) 0.7742(10) 0.089(4) Uani d U . . 1
H H3A 0.6831 0.9481 0.7686 0.107 Uiso calc U . R 1
H H3B 0.5126 0.8563 0.7439 0.107 Uiso calc U . R 1
C C4 0.501(2) 1.083(2) 0.7347(10) 0.091(5) Uani d U . . 1
H H4A 0.5365 1.1802 0.7682 0.109 Uiso calc U . R 1
H H4B 0.3784 1.0775 0.731 0.109 Uiso calc U . R 1
C C5 0.1030(19) 0.5872(16) 0.7344(8) 0.072(4) Uani d U . . 1
H H5A 0.2238 0.5861 0.7314 0.086 Uiso calc U . R 1
H H5B 0.0777 0.6827 0.7682 0.086 Uiso calc U . R 1
C C6 0.0540(18) 0.4488(17) 0.7705(8) 0.070(3) Uani d U . . 1
H H6A 0.0936 0.3545 0.7403 0.084 Uiso calc U . R 1
H H6B -0.0682 0.4421 0.7654 0.084 Uiso calc U . R 1
C C7 0.1183(16) 0.4444(17) 0.8584(8) 0.064(3) Uani d U . . 1
H H9 0.0902 0.5468 0.8869 0.077 Uiso calc U . R 1
C C8 0.0446(18) 0.3175(19) 0.8983(10) 0.085(4) Uani d U . . 1
H H10 0.1084 0.3099 0.9502 0.102 Uiso calc U . R 1
H H6 0.0524 0.2159 0.8661 0.102 Uiso calc U . R 1

loop_
_atom_site_aniso_label
_atom_site_aniso_U_11
_atom_site_aniso_U_22
_atom_site_aniso_U_33
_atom_site_aniso_U_12
_atom_site_aniso_U_13
_atom_site_aniso_U_23
Pb1 0.0317(3) 0.0289(3) 0.0479(3) 0.00166(19) 0.0074(2) 0.0059(2)
Pb2 0.0306(3) 0.0295(3) 0.0468(3) 0.00222(19) 0.0046(2) 0.0053(2)
Br1 0.0473(7) 0.0458(6) 0.0813(9) 0.0208(5) 0.0071(6) 0.0041(6)
Br2 0.0609(8) 0.0629(7) 0.0489(7) -0.0007(6) -0.0011(5) 0.0033(5)
Br3 0.0481(7) 0.0458(6) 0.0787(8) -0.0178(5) 0.0124(6) 0.0027(6)
Br4 0.0666(8) 0.0581(7) 0.0508(7) 0.0060(6) 0.0146(6) 0.0052(5)
Br5 0.0719(11) 0.1222(15) 0.1322(16) 0.0155(10) 0.0067(10) 0.0384(13)
Br6 0.0613(9) 0.0933(11) 0.1249(14) 0.0001(8) 0.0289(9) 0.0102(10)
Br7 0.0732(11) 0.1104(14) 0.1326(16) -0.0069(9) 0.0182(10) 0.0222(12)
Br8 0.0586(9) 0.0985(12) 0.1240(14) 0.0113(8) 0.0057(9) 0.0145(10)
N1 0.064(7) 0.069(7) 0.064(6) -0.001(5) 0.002(5) 0.012(5)
N2 0.062(6) 0.059(6) 0.059(6) 0.007(5) 0.008(5) 0.013(5)
C1 0.070(6) 0.118(12) 0.101(11) 0.008(7) 0.021(8) 0.044(9)
C2 0.053(6) 0.116(11) 0.079(8) 0.004(7) 0.016(6) 0.031(8)
C3 0.069(9) 0.120(12) 0.086(8) 0.028(8) 0.019(7) 0.035(8)
C4 0.078(10) 0.123(12) 0.080(9) 0.031(9) 0.017(8) 0.032(8)
C5 0.087(10) 0.059(7) 0.065(7) 0.001(6) -0.008(7) 0.010(6)
C6 0.073(8) 0.077(8) 0.059(7) -0.016(7) -0.001(6) 0.010(6)
C7 0.054(6) 0.076(8) 0.062(7) 0.008(6) -0.002(5) 0.016(6)
C8 0.071(7) 0.094(10) 0.096(10) 0.006(7) 0.002(8) 0.039(8)

loop_
_atom_type_symbol
_atom_type_description
_atom_type_scat_dispersion_real
_atom_type_scat_dispersion_imag
_atom_type_scat_source
C C 0.0033 0.0016 'International Tables Vol C Tables 4.2.6.8 and 6.1.1.4'
H H 0.0000 0.0000 'International Tables Vol C Tables 4.2.6.8 and 6.1.1.4'
N N 0.0061 0.0033 'International Tables Vol C Tables 4.2.6.8 and 6.1.1.4'
Br Br -0.2901 2.4595 'International Tables Vol C Tables 4.2.6.8 and 6.1.1.4'
Pb Pb -3.3944 10.1111 'International Tables Vol C Tables 4.2.6.8 and 6.1.1.4'

loop_
_geom_angle_atom_site_label_1
_geom_angle_atom_site_label_2
_geom_angle_atom_site_label_3
_geom_angle_site_symmetry_1
_geom_angle_site_symmetry_3
_geom_angle
Br4 Pb1 Br4 2_576 . 180.00(5)
Br4 Pb1 Br3 2_576 2_566 90.54(4)
Br4 Pb1 Br3 . 2_566 89.46(3)
Br4 Pb1 Br3 2_576 1_565 89.46(4)
Br4 Pb1 Br3 . 1_565 90.54(4)
Br3 Pb1 Br3 2_566 1_565 180.0
Br4 Pb1 Br1 2_576 2_576 93.69(4)
Br4 Pb1 Br1 . 2_576 86.31(4)
Br3 Pb1 Br1 2_566 2_576 91.20(4)
Br3 Pb1 Br1 1_565 2_576 88.80(3)
Br4 Pb1 Br1 2_576 . 86.31(4)
Br4 Pb1 Br1 . . 93.69(4)
Br3 Pb1 Br1 2_566 . 88.80(3)
Br3 Pb1 Br1 1_565 . 91.20(4)
Br1 Pb1 Br1 2_576 . 180.0
Br2 Pb2 Br2 . 2_666 180.0
Br2 Pb2 Br3 . . 94.27(4)
Br2 Pb2 Br3 2_666 . 85.73(4)
Br2 Pb2 Br3 . 2_666 85.73(4)
Br2 Pb2 Br3 2_666 2_666 94.27(4)
Br3 Pb2 Br3 . 2_666 180.0
Br2 Pb2 Br1 . . 89.95(4)
Br2 Pb2 Br1 2_666 . 90.05(4)
Br3 Pb2 Br1 . . 90.78(3)
Br3 Pb2 Br1 2_666 . 89.22(3)
Br2 Pb2 Br1 . 2_666 90.05(4)
Br2 Pb2 Br1 2_666 2_666 89.95(4)
Br3 Pb2 Br1 . 2_666 89.22(3)
Br3 Pb2 Br1 2_666 2_666 90.78(4)
Br1 Pb2 Br1 . 2_666 180.0
Pb1 Br1 Pb2 . . 149.12(5)
Pb2 Br3 Pb1 . 1_545 147.80(5)
C4 N1 H1A . . 109.5
C4 N1 H1B . . 109.5
H1A N1 H1B . . 109.5
C4 N1 H1C . . 109.5
H1A N1 H1C . . 109.5
H1B N1 H1C . . 109.5
C5 N2 H2A . . 109.5
C5 N2 H2B . . 109.5
H2A N2 H2B . . 109.5
C5 N2 H2C . . 109.5
H2A N2 H2C . . 109.5
H2B N2 H2C . . 109.5
C2 C1 Br5 . . 111.9(11)
C2 C1 H5 . . 109.2
Br5 C1 H5 . . 109.2
C2 C1 H4 . . 109.2
Br5 C1 H4 . . 109.2
H5 C1 H4 . . 107.9
C3 C2 C1 . . 120.3(14)
C3 C2 Br6 . . 113.8(11)
C1 C2 Br6 . . 108.6(10)
C3 C2 H3 . . 104.1
C1 C2 H3 . . 104.1
Br6 C2 H3 . . 104.1
C4 C3 C2 . . 122.5(15)
C4 C3 H3A . . 106.7
C2 C3 H3A . . 106.7
C4 C3 H3B . . 106.7
C2 C3 H3B . . 106.7
H3A C3 H3B . . 106.6
C3 C4 N1 . . 117.0(14)
C3 C4 H4A . . 108.0
N1 C4 H4A . . 108.0
C3 C4 H4B . . 108.0
N1 C4 H4B . . 108.0
H4A C4 H4B . . 107.3
C6 C5 N2 . . 112.3(11)
C6 C5 H5A . . 109.1
N2 C5 H5A . . 109.1
C6 C5 H5B . . 109.1
N2 C5 H5B . . 109.1
H5A C5 H5B . . 107.9
C5 C6 C7 . . 115.6(11)
C5 C6 H6A . . 108.4
C7 C6 H6A . . 108.4
C5 C6 H6B . . 108.4
C7 C6 H6B . . 108.4
H6A C6 H6B . . 107.4
C8 C7 C6 . . 115.1(12)
C8 C7 Br8 . . 107.1(9)
C6 C7 Br8 . . 112.6(10)
C8 C7 H9 . . 107.2
C6 C7 H9 . . 107.2
Br8 C7 H9 . . 107.2
C7 C8 Br7 . . 111.6(10)
C7 C8 H10 . . 109.3
Br7 C8 H10 . . 109.3
C7 C8 H6 . . 109.3
Br7 C8 H6 . . 109.3
H10 C8 H6 . . 108.0

loop_
_geom_bond_atom_site_label_1
_geom_bond_atom_site_label_2
_geom_bond_site_symmetry_2
_geom_bond_distance
Pb1 Br4 2_576 2.9655(12)
Pb1 Br4 . 2.9656(12)
Pb1 Br3 2_566 3.0029(11)
Pb1 Br3 1_565 3.0029(11)
Pb1 Br1 2_576 3.0088(11)
Pb1 Br1 . 3.0088(11)
Pb2 Br2 . 2.9706(12)
Pb2 Br2 2_666 2.9707(12)
Pb2 Br3 . 3.0000(11)
Pb2 Br3 2_666 3.0000(11)
Pb2 Br1 . 3.0139(10)
Pb2 Br1 2_666 3.0139(10)
Br3 Pb1 1_545 3.0029(11)
Br5 C1 . 1.895(15)
Br6 C2 . 1.924(13)
Br7 C8 . 1.915(15)
Br8 C7 . 1.947(12)
N1 C4 . 1.433(17)
N1 H1A . 0.89
N1 H1B . 0.89
N1 H1C . 0.89
N2 C5 . 1.460(15)
N2 H2A . 0.89
N2 H2B . 0.89
N2 H2C . 0.89
C1 C2 . 1.46(2)
C1 H5 . 0.97
C1 H4 . 0.97
C2 C3 . 1.45(2)
C2 H3 . 0.98
C3 C4 . 1.40(2)
C3 H3A . 0.97
C3 H3B . 0.97
C4 H4A . 0.97
C4 H4B . 0.97
C5 C6 . 1.431(17)
C5 H5A . 0.97
C5 H5B . 0.97
C6 C7 . 1.515(18)
C6 H6A . 0.97
C6 H6B . 0.97
C7 C8 . 1.462(19)
C7 H9 . 0.98
C8 H10 . 0.97
C8 H6 . 0.97

loop_
_geom_torsion_atom_site_label_1
_geom_torsion_atom_site_label_2
_geom_torsion_atom_site_label_3
_geom_torsion_atom_site_label_4
_geom_torsion
Br5 C1 C2 C3 60.(2)
Br5 C1 C2 Br6 -166.1(9)
C1 C2 C3 C4 -166.8(17)
Br6 C2 C3 C4 62.(2)
C2 C3 C4 N1 170.8(15)
N2 C5 C6 C7 -171.7(12)
C5 C6 C7 C8 169.9(13)
C5 C6 C7 Br8 -67.0(16)
C6 C7 C8 Br7 -70.4(16)
Br8 C7 C8 Br7 163.6(8)
